data_4070373
loop_
_publ_author_name
'Ylijoki, Kai E. O.'
'Witherell, Ross D.'
'Kirk, Andrew D.'
'B\"ocklein, Sebastian'
'Lofstrand, Verner A.'
'McDonald, Robert'
'Ferguson, Michael J.'
'Stryker, Jeffrey M.'

_publ_section_title
;
 Synthesis, Structure, and Reactivity of Alkyl-Substituted Half-Sandwich
 \h5-Pentadienyl Complexes of Cobalt
;
_journal_issue 23
_journal_name_full Organometallics
_journal_page_first 6807
_journal_paper_doi 10.1021/om900754h
_journal_volume 28
_journal_year 2009
_chemical_formula_moiety 'C11 H14 Co, B F4'
_chemical_formula_sum 'C11 H14 B Co F4'
_chemical_formula_weight 291.96
_chemical_name_systematic
;

 ?

;
_space_group_IT_number 9
_symmetry_cell_setting monoclinic
_symmetry_space_group_name_Hall 'C -2yc'
_symmetry_space_group_name_H-M 'C 1 c 1'
_atom_sites_solution_hydrogens geom
_atom_sites_solution_primary direct
_atom_sites_solution_secondary difmap
_audit_creation_method SHELXL-97
_cell_angle_alpha 90.00
_cell_angle_beta 99.9660(10)
_cell_angle_gamma 90.00
_cell_formula_units_Z 4
_cell_length_a 7.7145(8)
_cell_length_b 11.7254(12)
_cell_length_c 13.6732(14)
_cell_measurement_reflns_used 3378
_cell_measurement_temperature 193(2)
_cell_measurement_theta_max 25.87
_cell_measurement_theta_min 3.03
_cell_volume 1218.2(2)
_computing_cell_refinement 'Bruker SAINT (Bruker, 1997)'
_computing_data_collection 'Bruker SMART (Bruker, 1997)'
_computing_data_reduction 'Bruker SAINT (Bruker, 1997)'
_computing_molecular_graphics 'Bruker SHELXTL (Bruker, 1997)'
_computing_publication_material 'Bruker SHELXTL (Bruker, 1997)'
_computing_structure_refinement 'SHELXL-97 (Sheldrick, 1997)'
_computing_structure_solution 'SHELXS-97 (Sheldrick, 1990)'
_diffrn_ambient_temperature 193(2)
_diffrn_detector_area_resol_mean 8.192
_diffrn_measured_fraction_theta_full 0.999
_diffrn_measured_fraction_theta_max 0.999
_diffrn_measurement_device_type 'Bruker PLATFORM diffractometer/SMART 1000 CCD area detector'
_diffrn_measurement_method '\w scans'
_diffrn_radiation_monochromator graphite
_diffrn_radiation_source 'fine-focus sealed tube'
_diffrn_radiation_type MoK\a
_diffrn_radiation_wavelength 0.71073
_diffrn_reflns_av_R_equivalents 0.0154
_diffrn_reflns_av_sigmaI/netI 0.0315
_diffrn_reflns_limit_h_max 9
_diffrn_reflns_limit_h_min -9
_diffrn_reflns_limit_k_max 14
_diffrn_reflns_limit_k_min -14
_diffrn_reflns_limit_l_max 17
_diffrn_reflns_limit_l_min -16
_diffrn_reflns_number 4215
_diffrn_reflns_theta_full 26.32
_diffrn_reflns_theta_max 26.32
_diffrn_reflns_theta_min 3.03
_diffrn_standards_decay_% 0
_diffrn_standards_interval_time 0
_diffrn_standards_number 0
_exptl_absorpt_coefficient_mu 1.431
_exptl_absorpt_correction_T_max 0.8034
_exptl_absorpt_correction_T_min 0.6901
_exptl_absorpt_correction_type multi-scan
_exptl_absorpt_process_details 'SADABS (Sheldrick, 1996)'
_exptl_crystal_colour red
_exptl_crystal_density_diffrn 1.592
_exptl_crystal_density_method 'not measured'
_exptl_crystal_description prism
_exptl_crystal_F_000 592
_exptl_crystal_size_max 0.28
_exptl_crystal_size_mid 0.25
_exptl_crystal_size_min 0.16
_refine_diff_density_max 0.401
_refine_diff_density_min -0.218
_refine_diff_density_rms 0.073
_refine_ls_abs_structure_details 'Flack H D (1983), Acta Cryst. A39, 876-881. 1168 Friedel pairs.'
_refine_ls_abs_structure_Flack 0.06(2)
_refine_ls_extinction_method none
_refine_ls_goodness_of_fit_ref 1.069
_refine_ls_hydrogen_treatment constr
_refine_ls_matrix_type full
_refine_ls_number_parameters 154
_refine_ls_number_reflns 2413
_refine_ls_number_restraints 2
_refine_ls_restrained_S_all 1.068
_refine_ls_R_factor_all 0.0383
_refine_ls_R_factor_gt 0.0350
_refine_ls_shift/su_max 0.000
_refine_ls_shift/su_mean 0.000
_refine_ls_structure_factor_coef Fsqd
_refine_ls_weighting_details 'calc w=1/[\s^2^(Fo^2^)+(0.0641P)^2^+0.0052P] where P=(Fo^2^+2Fc^2^)/3'
_refine_ls_weighting_scheme calc
_refine_ls_wR_factor_gt 0.0926
_refine_ls_wR_factor_ref 0.0958
_reflns_number_gt 2214
_reflns_number_total 2413
_reflns_threshold_expression I>2\s(I)
_cod_data_source_file om900754h_si_002.cif
_cod_data_source_block 15c
_cod_depositor_comments
;
The following automatic conversions were performed:

'_symmetry_cell_setting' value 'Monoclinic' changed to 'monoclinic'
according to /home/saulius/struct/CIF-dictionaries/cif_core.dic
dictionary named 'cif_core.dic' version 2.4.2 from 2011-04-26.

Automatic conversion script
Id: cif_fix_values 1715 2011-07-08 13:25:40Z adriana 
;
_cod_original_sg_symbol_H-M 'C c'
_cod_database_code 4070373

loop_
_symmetry_equiv_pos_as_xyz
'x, y, z'
'x, -y, z+1/2'
'x+1/2, y+1/2, z'
'x+1/2, -y+1/2, z+1/2'

loop_
_atom_site_label
_atom_site_type_symbol
_atom_site_fract_x
_atom_site_fract_y
_atom_site_fract_z
_atom_site_U_iso_or_equiv
_atom_site_adp_type
_atom_site_occupancy
_atom_site_symmetry_multiplicity
_atom_site_calc_flag
_atom_site_refinement_flags
Co Co 0.01003(5) 0.20822(3) 0.22398(5) 0.05324(15) Uani 1 1 d .
C1 C 0.2709(7) 0.2183(4) 0.2033(5) 0.0757(15) Uani 1 1 d .
H1A H 0.3030 0.2848 0.1656 0.091 Uiso 1 1 calc R
H1B H 0.3622 0.1971 0.2606 0.091 Uiso 1 1 calc R
C2 C 0.1836(5) 0.1283(3) 0.1477(3) 0.0685(9) Uani 1 1 d .
C3 C 0.0856(6) 0.0468(3) 0.1911(3) 0.0741(10) Uani 1 1 d .
H3 H -0.0037 0.0050 0.1423 0.089 Uiso 1 1 calc R
C4 C 0.0472(7) 0.0513(4) 0.2851(4) 0.0858(13) Uani 1 1 d .
H4 H -0.0612 0.0098 0.2958 0.103 Uiso 1 1 calc R
C5 C 0.1167(7) 0.1306(5) 0.3590(4) 0.0966(15) Uani 1 1 d .
H5A H 0.2463 0.1328 0.3787 0.116 Uiso 1 1 calc R
H5B H 0.0520 0.1409 0.4149 0.116 Uiso 1 1 calc R
C6 C 0.1683(7) 0.1269(5) 0.0362(3) 0.0908(13) Uani 1 1 d .
H6A H 0.2651 0.0822 0.0180 0.109 Uiso 1 1 calc R
H6B H 0.1739 0.2052 0.0119 0.109 Uiso 1 1 calc R
H6C H 0.0557 0.0925 0.0064 0.109 Uiso 1 1 calc R
C11 C -0.0431(6) 0.3765(4) 0.2124(4) 0.0820(13) Uani 1 1 d .
H11 H 0.0461 0.4392 0.2196 0.098 Uiso 1 1 calc R
C12 C -0.1147(6) 0.3216(4) 0.1235(3) 0.0760(11) Uani 1 1 d .
H12 H -0.0856 0.3378 0.0564 0.091 Uiso 1 1 calc R
C13 C -0.2372(6) 0.2397(4) 0.1458(4) 0.0852(14) Uani 1 1 d .
H13 H -0.3107 0.1872 0.0980 0.102 Uiso 1 1 calc R
C14 C -0.2358(7) 0.2478(6) 0.2480(5) 0.0864(17) Uani 1 1 d .
H14 H -0.3085 0.2011 0.2869 0.104 Uiso 1 1 calc R
C15 C -0.1178(7) 0.3323(5) 0.2860(4) 0.0903(14) Uani 1 1 d .
H15 H -0.0912 0.3563 0.3572 0.108 Uiso 1 1 calc R
F1 F 0.8105(5) 0.0915(3) 0.5128(3) 0.1227(12) Uani 1 1 d .
F2 F 0.7523(5) -0.0511(3) 0.4106(3) 0.1283(13) Uani 1 1 d .
F3 F 0.5883(7) -0.0226(4) 0.5230(4) 0.170(2) Uani 1 1 d .
F4 F 0.5637(5) 0.0999(3) 0.4036(3) 0.1294(12) Uani 1 1 d .
B B 0.6780(6) 0.0287(5) 0.4622(4) 0.0769(12) Uani 1 1 d .

loop_
_atom_site_aniso_label
_atom_site_aniso_U_11
_atom_site_aniso_U_22
_atom_site_aniso_U_33
_atom_site_aniso_U_23
_atom_site_aniso_U_13
_atom_site_aniso_U_12
Co 0.0456(2) 0.0620(2) 0.0506(2) 0.0021(2) 0.00406(13) 0.0052(2)
C1 0.047(3) 0.101(4) 0.078(3) 0.005(2) 0.008(2) 0.0033(19)
C2 0.0549(19) 0.081(2) 0.070(2) 0.0030(18) 0.0112(15) 0.0191(18)
C3 0.062(2) 0.063(2) 0.096(3) 0.0059(19) 0.010(2) 0.0170(17)
C4 0.072(3) 0.093(3) 0.094(3) 0.037(3) 0.019(2) 0.020(2)
C5 0.072(3) 0.144(4) 0.072(2) 0.038(3) 0.0083(19) 0.020(3)
C6 0.103(3) 0.097(3) 0.076(3) -0.007(2) 0.027(2) 0.023(3)
C11 0.086(3) 0.0571(19) 0.100(3) -0.006(2) 0.009(3) 0.0110(18)
C12 0.075(3) 0.084(2) 0.067(2) 0.016(2) 0.0063(19) 0.029(2)
C13 0.053(2) 0.074(2) 0.114(4) -0.020(2) -0.028(2) 0.0170(18)
C14 0.054(3) 0.106(3) 0.104(5) 0.032(4) 0.028(3) 0.024(3)
C15 0.084(3) 0.109(3) 0.079(3) -0.019(3) 0.016(2) 0.029(3)
F1 0.101(2) 0.123(2) 0.129(2) -0.0406(19) -0.0241(18) 0.0224(18)
F2 0.0887(19) 0.156(3) 0.141(3) -0.064(2) 0.0231(19) 0.003(2)
F3 0.180(4) 0.143(3) 0.222(5) 0.085(3) 0.135(4) 0.060(3)
F4 0.099(2) 0.147(3) 0.128(2) 0.044(2) -0.0204(18) 0.010(2)
B 0.063(3) 0.094(3) 0.074(3) 0.004(2) 0.013(2) 0.007(2)

loop_
_atom_type_symbol
_atom_type_description
_atom_type_scat_dispersion_real
_atom_type_scat_dispersion_imag
_atom_type_scat_source
C C 0.0033 0.0016 'International Tables Vol C Tables 4.2.6.8 and 6.1.1.4'
H H 0.0000 0.0000 'International Tables Vol C Tables 4.2.6.8 and 6.1.1.4'
B B 0.0013 0.0007 'International Tables Vol C Tables 4.2.6.8 and 6.1.1.4'
F F 0.0171 0.0103 'International Tables Vol C Tables 4.2.6.8 and 6.1.1.4'
Co Co 0.3494 0.9721 'International Tables Vol C Tables 4.2.6.8 and 6.1.1.4'

loop_
_geom_angle_atom_site_label_1
_geom_angle_atom_site_label_2
_geom_angle_atom_site_label_3
_geom_angle
C11 Co C4 159.4(2)
C11 Co C15 38.9(2)
C4 Co C15 121.7(2)
C11 Co C12 40.53(19)
C4 Co C12 153.2(2)
C15 Co C12 66.7(2)
C11 Co C14 66.8(2)
C4 Co C14 102.2(2)
C15 Co C14 39.9(3)
C12 Co C14 67.3(2)
C11 Co C13 67.97(19)
C4 Co C13 115.6(2)
C15 Co C13 67.2(2)
C12 Co C13 40.6(2)
C14 Co C13 40.0(2)
C11 Co C3 161.21(19)
C4 Co C3 39.27(19)
C15 Co C3 158.7(2)
C12 Co C3 125.07(19)
C14 Co C3 123.6(3)
C13 Co C3 108.98(19)
C11 Co C2 123.14(19)
C4 Co C2 74.76(18)
C15 Co C2 161.0(2)
C12 Co C2 103.22(17)
C14 Co C2 153.1(2)
C13 Co C2 116.43(19)
C3 Co C2 40.15(17)
C11 Co C1 97.00(19)
C4 Co C1 92.1(2)
C15 Co C1 124.6(2)
C12 Co C1 103.1(2)
C14 Co C1 163.5(2)
C13 Co C1 138.7(3)
C3 Co C1 72.85(19)
C2 Co C1 39.58(19)
C11 Co C5 122.6(2)
C4 Co C5 40.0(2)
C15 Co C5 95.1(2)
C12 Co C5 161.6(2)
C14 Co C5 101.1(2)
C13 Co C5 136.5(2)
C3 Co C5 73.1(2)
C2 Co C5 93.32(18)
C1 Co C5 84.4(2)
C2 C1 Co 69.3(3)
C1 C2 C3 121.5(4)
C1 C2 C6 120.2(4)
C3 C2 C6 117.6(4)
C1 C2 Co 71.1(3)
C3 C2 Co 69.7(2)
C6 C2 Co 124.9(3)
C4 C3 C2 126.0(5)
C4 C3 Co 69.1(3)
C2 C3 Co 70.2(2)
C3 C4 C5 125.5(5)
C3 C4 Co 71.6(2)
C5 C4 Co 72.8(3)
C4 C5 Co 67.2(2)
C15 C11 C12 108.4(4)
C15 C11 Co 70.9(3)
C12 C11 Co 70.3(2)
C11 C12 C13 107.6(4)
C11 C12 Co 69.2(2)
C13 C12 Co 70.5(2)
C14 C13 C12 106.2(4)
C14 C13 Co 69.3(3)
C12 C13 Co 68.9(2)
C15 C14 C13 108.3(5)
C15 C14 Co 69.7(3)
C13 C14 Co 70.7(3)
C11 C15 C14 109.5(5)
C11 C15 Co 70.2(3)
C14 C15 Co 70.4(3)
F3 B F1 111.2(5)
F3 B F2 109.2(5)
F1 B F2 107.0(4)
F3 B F4 107.0(5)
F1 B F4 108.8(4)
F2 B F4 113.8(5)

loop_
_geom_bond_atom_site_label_1
_geom_bond_atom_site_label_2
_geom_bond_distance
Co C11 2.016(4)
Co C4 2.021(4)
Co C15 2.025(4)
Co C12 2.030(4)
Co C14 2.033(5)
Co C13 2.052(4)
Co C3 2.053(4)
Co C2 2.060(4)
Co C1 2.084(6)
Co C5 2.094(4)
C1 C2 1.403(7)
C2 C3 1.412(6)
C2 C6 1.508(6)
C3 C4 1.369(7)
C4 C5 1.409(8)
C11 C15 1.347(8)
C11 C12 1.401(7)
C12 C13 1.416(7)
C13 C14 1.399(8)
C14 C15 1.385(9)
F1 B 1.349(6)
F2 B 1.358(6)
F3 B 1.316(6)
F4 B 1.368(6)

loop_
_geom_torsion_atom_site_label_1
_geom_torsion_atom_site_label_2
_geom_torsion_atom_site_label_3
_geom_torsion_atom_site_label_4
_geom_torsion
C11 Co C1 C2 -135.7(3)
C4 Co C1 C2 62.8(3)
C15 Co C1 C2 -165.6(3)
C12 Co C1 C2 -95.0(3)
C14 Co C1 C2 -147.5(9)
C13 Co C1 C2 -71.4(4)
C3 Co C1 C2 28.1(2)
C5 Co C1 C2 102.1(3)
Co C1 C2 C3 -50.2(3)
Co C1 C2 C6 120.1(4)
C11 Co C2 C1 55.9(4)
C4 Co C2 C1 -112.9(3)
C15 Co C2 C1 39.1(7)
C12 Co C2 C1 94.7(3)
C14 Co C2 C1 160.3(5)
C13 Co C2 C1 135.7(3)
C3 Co C2 C1 -135.7(4)
C5 Co C2 C1 -77.1(3)
C11 Co C2 C3 -168.4(3)
C4 Co C2 C3 22.9(3)
C15 Co C2 C3 174.9(6)
C12 Co C2 C3 -129.6(3)
C14 Co C2 C3 -64.0(5)
C13 Co C2 C3 -88.5(3)
C1 Co C2 C3 135.7(4)
C5 Co C2 C3 58.6(3)
C11 Co C2 C6 -58.3(5)
C4 Co C2 C6 133.0(5)
C15 Co C2 C6 -75.0(7)
C12 Co C2 C6 -19.4(4)
C14 Co C2 C6 46.1(7)
C13 Co C2 C6 21.6(5)
C3 Co C2 C6 110.1(5)
C1 Co C2 C6 -114.1(5)
C5 Co C2 C6 168.8(4)
C1 C2 C3 C4 7.6(7)
C6 C2 C3 C4 -162.8(4)
Co C2 C3 C4 -43.1(4)
C1 C2 C3 Co 50.8(4)
C6 C2 C3 Co -119.7(3)
C11 Co C3 C4 175.2(5)
C15 Co C3 C4 -31.7(8)
C12 Co C3 C4 -149.8(3)
C14 Co C3 C4 -65.6(4)
C13 Co C3 C4 -107.5(4)
C2 Co C3 C4 143.7(5)
C1 Co C3 C4 115.9(4)
C5 Co C3 C4 26.7(3)
C11 Co C3 C2 31.5(7)
C4 Co C3 C2 -143.7(5)
C15 Co C3 C2 -175.4(5)
C12 Co C3 C2 66.5(3)
C14 Co C3 C2 150.8(3)
C13 Co C3 C2 108.8(3)
C1 Co C3 C2 -27.7(3)
C5 Co C3 C2 -117.0(3)
C2 C3 C4 C5 -8.2(7)
Co C3 C4 C5 -51.7(4)
C2 C3 C4 Co 43.5(4)
C11 Co C4 C3 -175.6(5)
C15 Co C4 C3 167.0(3)
C12 Co C4 C3 65.9(5)
C14 Co C4 C3 129.2(4)
C13 Co C4 C3 89.1(4)
C2 Co C4 C3 -23.3(3)
C1 Co C4 C3 -59.3(4)
C5 Co C4 C3 -138.0(5)
C11 Co C4 C5 -37.6(7)
C15 Co C4 C5 -54.9(4)
C12 Co C4 C5 -156.1(4)
C14 Co C4 C5 -92.8(3)
C13 Co C4 C5 -132.9(3)
C3 Co C4 C5 138.0(5)
C2 Co C4 C5 114.7(3)
C1 Co C4 C5 78.8(3)
C3 C4 C5 Co 51.2(4)
C11 Co C5 C4 165.3(3)
C15 Co C5 C4 135.7(3)
C12 Co C5 C4 144.7(6)
C14 Co C5 C4 95.8(4)
C13 Co C5 C4 73.8(4)
C3 Co C5 C4 -26.2(3)
C2 Co C5 C4 -61.4(3)
C1 Co C5 C4 -100.0(3)
C4 Co C11 C15 -23.8(7)
C12 Co C11 C15 118.6(4)
C14 Co C11 C15 37.0(3)
C13 Co C11 C15 80.6(4)
C3 Co C11 C15 164.8(6)
C2 Co C11 C15 -171.4(3)
C1 Co C11 C15 -139.3(3)
C5 Co C11 C15 -51.5(4)
C4 Co C11 C12 -142.5(5)
C15 Co C11 C12 -118.6(4)
C14 Co C11 C12 -81.6(3)
C13 Co C11 C12 -38.1(3)
C3 Co C11 C12 46.2(7)
C2 Co C11 C12 69.9(3)
C1 Co C11 C12 102.0(3)
C5 Co C11 C12 -170.1(3)
C15 C11 C12 C13 -0.5(5)
Co C11 C12 C13 60.4(3)
C15 C11 C12 Co -60.9(3)
C4 Co C12 C11 151.6(4)
C15 Co C12 C11 36.9(3)
C14 Co C12 C11 80.4(4)
C13 Co C12 C11 118.5(4)
C3 Co C12 C11 -163.5(3)
C2 Co C12 C11 -126.1(3)
C1 Co C12 C11 -85.4(3)
C5 Co C12 C11 27.1(8)
C11 Co C12 C13 -118.5(4)
C4 Co C12 C13 33.1(5)
C15 Co C12 C13 -81.6(3)
C14 Co C12 C13 -38.1(3)
C3 Co C12 C13 78.0(3)
C2 Co C12 C13 115.4(3)
C1 Co C12 C13 156.1(3)
C5 Co C12 C13 -91.4(7)
C11 C12 C13 C14 0.0(5)
Co C12 C13 C14 59.5(3)
C11 C12 C13 Co -59.5(3)
C11 Co C13 C14 -79.7(4)
C4 Co C13 C14 78.1(4)
C15 Co C13 C14 -37.5(4)
C12 Co C13 C14 -117.8(5)
C3 Co C13 C14 120.1(4)
C2 Co C13 C14 163.0(4)
C1 Co C13 C14 -154.6(4)
C5 Co C13 C14 34.9(5)
C11 Co C13 C12 38.0(3)
C4 Co C13 C12 -164.2(3)
C15 Co C13 C12 80.3(3)
C14 Co C13 C12 117.8(5)
C3 Co C13 C12 -122.2(3)
C2 Co C13 C12 -79.2(3)
C1 Co C13 C12 -36.8(4)
C5 Co C13 C12 152.7(3)
C12 C13 C14 C15 0.6(6)
Co C13 C14 C15 59.8(4)
C12 C13 C14 Co -59.2(3)
C11 Co C14 C15 -36.2(3)
C4 Co C14 C15 125.5(4)
C12 Co C14 C15 -80.4(3)
C13 Co C14 C15 -119.0(5)
C3 Co C14 C15 161.6(3)
C2 Co C14 C15 -154.3(4)
C1 Co C14 C15 -23.4(12)
C5 Co C14 C15 84.7(4)
C11 Co C14 C13 82.8(4)
C4 Co C14 C13 -115.5(4)
C15 Co C14 C13 119.0(5)
C12 Co C14 C13 38.6(3)
C3 Co C14 C13 -79.4(4)
C2 Co C14 C13 -35.3(7)
C1 Co C14 C13 95.6(11)
C5 Co C14 C13 -156.3(4)
C12 C11 C15 C14 0.9(5)
Co C11 C15 C14 -59.6(4)
C12 C11 C15 Co 60.5(3)
C13 C14 C15 C11 -0.9(6)
Co C14 C15 C11 59.5(3)
C13 C14 C15 Co -60.4(4)
C4 Co C15 C11 170.4(3)
C12 Co C15 C11 -38.4(3)
C14 Co C15 C11 -120.3(5)
C13 Co C15 C11 -82.7(3)
C3 Co C15 C11 -166.6(5)
C2 Co C15 C11 22.6(7)
C1 Co C15 C11 51.8(4)
C5 Co C15 C11 138.5(3)
C11 Co C15 C14 120.3(5)
C4 Co C15 C14 -69.3(4)
C12 Co C15 C14 81.9(3)
C13 Co C15 C14 37.6(3)
C3 Co C15 C14 -46.3(7)
C2 Co C15 C14 142.9(5)
C1 Co C15 C14 172.1(4)
C5 Co C15 C14 -101.2(4)
